data_2016720
loop_
_publ_author_name
'Sarangarajan, Thanjavur R.'
'Krishnamoorthy, Belli S.'
'Panchanatheswaran, Krishnaswamy'
'Low, John N.'
'Glidewell, Christopher'

_publ_section_title
;
 Three-dimensional frameworks built from piperazine-2,5-dione and
 simple metal salts (<i>M</i> = Co, Ni, Cu and Ag)
;
_journal_coeditor_code GG3165
_journal_issue 8
_journal_name_full 'Acta Crystallographica Section C'
_journal_page_first m286
_journal_page_last m291
_journal_paper_doi 10.1107/S010827010801648X
_journal_volume 64
_journal_year 2008
_chemical_formula_iupac '[Ag (N O3)] , C4 H6 N2 O2'
_chemical_formula_moiety 'C8 H12 Ag2 N6 O10'
_chemical_formula_sum 'C8 H12 Ag2 N6 O10'
_chemical_formula_weight 567.98
_chemical_name_systematic
;
silver(I) nitrate--piperazine-2.5-dione (1/1)
;
_space_group_IT_number 62
_symmetry_cell_setting orthorhombic
_symmetry_space_group_name_Hall '-P 2ac 2n'
_symmetry_space_group_name_H-M 'P n m a'
_atom_sites_solution_hydrogens geom
_atom_sites_solution_primary direct
_atom_sites_solution_secondary difmap
_cell_angle_alpha 90.00
_cell_angle_beta 90.00
_cell_angle_gamma 90.00
_cell_formula_units_Z 2
_cell_length_a 9.62760(10)
_cell_length_b 14.7180(2)
_cell_length_c 5.2468(4)
_cell_measurement_reflns_used 888
_cell_measurement_temperature 120(2)
_cell_measurement_theta_max 27.59
_cell_measurement_theta_min 4.12
_cell_volume 743.47(6)
_computing_cell_refinement 'DENZO-SMN (Otwinowski & Minor, 1997)'
_computing_data_collection 'KappaCCD Server Software (Nonius, 1997)'
_computing_data_reduction 'DENZO-SMN (Otwinowski & Minor, 1997)'
_computing_molecular_graphics 'PLATON (Spek, 2003)'
_computing_publication_material
;
SHELXL97 (Sheldrick, 2008) and PRPKAPPA (Ferguson, 1999)
;
_computing_structure_refinement 'SHELXL97 (Sheldrick, 2008)'
_computing_structure_solution 'SHELXS97 (Sheldrick, 2008)'
_diffrn_ambient_temperature 120(2)
_diffrn_detector_area_resol_mean 9.091
_diffrn_measured_fraction_theta_full 0.994
_diffrn_measured_fraction_theta_max 0.994
_diffrn_measurement_device_type 'Nonius KappaCCD'
_diffrn_measurement_method '\f and \w scans'
_diffrn_radiation_monochromator graphite
_diffrn_radiation_source 'fine-focus sealed X-ray tube'
_diffrn_radiation_type 'Mo K\a'
_diffrn_radiation_wavelength 0.71073
_diffrn_reflns_av_R_equivalents 0.0413
_diffrn_reflns_av_sigmaI/netI 0.0214
_diffrn_reflns_limit_h_max 11
_diffrn_reflns_limit_h_min -12
_diffrn_reflns_limit_k_max 19
_diffrn_reflns_limit_k_min -19
_diffrn_reflns_limit_l_max 6
_diffrn_reflns_limit_l_min -6
_diffrn_reflns_number 7016
_diffrn_reflns_theta_full 27.59
_diffrn_reflns_theta_max 27.59
_diffrn_reflns_theta_min 4.12
_diffrn_standards_decay_% 0
_exptl_absorpt_coefficient_mu 2.707
_exptl_absorpt_correction_T_max 0.722
_exptl_absorpt_correction_T_min 0.389
_exptl_absorpt_correction_type multi-scan
_exptl_absorpt_process_details 'SORTAV (Blessing, 1995, 1997)'
_exptl_crystal_colour colourless
_exptl_crystal_density_diffrn 2.537
_exptl_crystal_density_method 'not measured'
_exptl_crystal_description plate
_exptl_crystal_F_000 552
_exptl_crystal_size_max 0.42
_exptl_crystal_size_mid 0.22
_exptl_crystal_size_min 0.12
_refine_diff_density_max 0.441
_refine_diff_density_min -0.444
_refine_ls_extinction_coef 0.0155(9)
_refine_ls_extinction_expression Fc^*^=kFc[1+0.001xFc^2^\l^3^/sin(2\q)]^-1/4^
_refine_ls_extinction_method 'SHELXL97 (Sheldrick, 2008)'
_refine_ls_goodness_of_fit_ref 1.085
_refine_ls_hydrogen_treatment constr
_refine_ls_matrix_type full
_refine_ls_number_parameters 68
_refine_ls_number_reflns 888
_refine_ls_number_restraints 0
_refine_ls_restrained_S_all 1.085
_refine_ls_R_factor_all 0.0189
_refine_ls_R_factor_gt 0.0170
_refine_ls_shift/su_max 0.001
_refine_ls_shift/su_mean 0.000
_refine_ls_structure_factor_coef Fsqd
_refine_ls_weighting_details 'w = 1/[\s^2^(Fo^2^)+(0.0202P)^2^+0.4734P] where P=(Fo^2^+2Fc^2^)/3'
_refine_ls_weighting_scheme calc
_refine_ls_wR_factor_gt 0.0428
_refine_ls_wR_factor_ref 0.0440
_reflns_number_gt 826
_reflns_number_total 888
_reflns_threshold_expression I>2\s(I)
_cod_data_source_file gg3165.cif
_cod_data_source_block IV
_cod_database_code 2016720
_cod_database_fobs_code 2016720

loop_
_symmetry_equiv_pos_as_xyz
'x, y, z'
'-x+1/2, -y, z+1/2'
'-x, y+1/2, -z'
'x+1/2, -y+1/2, -z+1/2'
'-x, -y, -z'
'x-1/2, y, -z-1/2'
'x, -y-1/2, z'
'-x-1/2, y-1/2, z-1/2'

loop_
_atom_site_type_symbol
_atom_site_label
_atom_site_fract_x
_atom_site_fract_y
_atom_site_fract_z
_atom_site_U_iso_or_equiv
_atom_site_adp_type
_atom_site_calc_flag
_atom_site_refinement_flags
_atom_site_occupancy
Ag Ag1 0.587751(19) 0.2500 0.49038(3) 0.01324(11) Uani d S 1
O O1 0.6353(2) 0.2500 0.9570(4) 0.0239(4) Uani d S 1
O O2 0.81536(18) 0.2500 1.2012(3) 0.0161(4) Uani d S 1
O O3 0.83942(18) 0.2500 0.7908(4) 0.0204(4) Uani d S 1
O O12 0.59454(12) 0.40743(9) 0.4032(3) 0.0185(3) Uani d . 1
N N1 0.7620(2) 0.2500 0.9817(3) 0.0107(4) Uani d S 1
N N11 0.44162(15) 0.41922(10) 0.0797(3) 0.0170(3) Uani d . 1
C C12 0.54788(17) 0.44853(11) 0.2160(3) 0.0139(3) Uani d . 1
C C13 0.61478(17) 0.53704(12) 0.1454(3) 0.0153(4) Uani d . 1
H H11 0.4014 0.3686 0.1300 0.020 Uiso calc R 1
H H13A 0.6056 0.5793 0.2912 0.018 Uiso calc R 1
H H13B 0.7152 0.5263 0.1178 0.018 Uiso calc R 1

loop_
_atom_site_aniso_label
_atom_site_aniso_U_11
_atom_site_aniso_U_22
_atom_site_aniso_U_33
_atom_site_aniso_U_12
_atom_site_aniso_U_13
_atom_site_aniso_U_23
Ag1 0.01476(15) 0.01149(15) 0.01348(16) 0.000 -0.00071(6) 0.000
O1 0.0126(10) 0.0395(13) 0.0197(9) 0.000 -0.0030(7) 0.000
O2 0.0203(8) 0.0132(8) 0.0149(8) 0.000 -0.0076(7) 0.000
O3 0.0219(9) 0.0201(10) 0.0193(9) 0.000 0.0065(8) 0.000
O12 0.0216(6) 0.0148(7) 0.0190(7) -0.0014(5) -0.0047(5) 0.0039(5)
N1 0.0136(10) 0.0066(9) 0.0119(10) 0.000 -0.0018(7) 0.000
N11 0.0179(7) 0.0124(7) 0.0207(8) -0.0042(6) -0.0028(7) 0.0058(6)
C12 0.0134(7) 0.0123(8) 0.0159(8) 0.0008(6) 0.0022(6) -0.0008(6)
C13 0.0158(7) 0.0150(9) 0.0153(8) -0.0034(6) -0.0011(7) 0.0026(6)

loop_
_atom_type_symbol
_atom_type_description
_atom_type_scat_dispersion_real
_atom_type_scat_dispersion_imag
_atom_type_scat_source
C C 0.0033 0.0016 'International Tables Vol C Tables 4.2.6.8 and 6.1.1.4'
H H 0.0000 0.0000 'International Tables Vol C Tables 4.2.6.8 and 6.1.1.4'
Ag Ag -0.8971 1.1015 'International Tables Vol C Tables 4.2.6.8 and 6.1.1.4'
N N 0.0061 0.0033 'International Tables Vol C Tables 4.2.6.8 and 6.1.1.4'
O O 0.0106 0.0060 'International Tables Vol C Tables 4.2.6.8 and 6.1.1.4'

loop_
_geom_angle_atom_site_label_1
_geom_angle_atom_site_label_2
_geom_angle_atom_site_label_3
_geom_angle_site_symmetry_1
_geom_angle_site_symmetry_3
_geom_angle
_geom_angle_publ_flag
O1 Ag1 O2 . 1_554 114.11(6) y
O1 Ag1 O3 . 4_456 74.94(6) y
O1 Ag1 O12 . . 100.67(3) y
O12 Ag1 O12 . 7_565 157.45(7) y
O2 Ag1 O3 1_554 4_456 170.95(6) y
O2 Ag1 O12 1_554 . 82.36(3) y
O3 Ag1 O12 4_456 . 96.24(3) y
O1 N1 O3 . . 120.58(19) no
O1 N1 O2 . . 120.1(2) no
O3 N1 O2 . . 119.3(2) no
N1 O1 Ag1 . . 106.68(14) no
C12 N11 C13 . 5_665 125.86(14) no
C12 N11 H11 . . 117.1 no
C13 N11 H11 5_665 . 117.1 no
O12 C12 N11 . . 123.44(15) no
O12 C12 C13 . . 117.67(15) no
N11 C12 C13 . . 118.87(15) no
C12 O12 Ag1 . . 128.51(11) no
N11 C13 C12 5_665 . 115.20(14) no
N11 C13 H13A 5_665 . 108.5 no
C12 C13 H13A . . 108.5 no
N11 C13 H13B 5_665 . 108.5 no
C12 C13 H13B . . 108.5 no
H13A C13 H13B . . 107.5 no

loop_
_geom_bond_atom_site_label_1
_geom_bond_atom_site_label_2
_geom_bond_site_symmetry_2
_geom_bond_distance
_geom_bond_publ_flag
Ag1 O1 . 2.4907(18) y
Ag1 O2 1_554 2.6653(17) y
Ag1 O3 4_456 2.6522(18) y
Ag1 O12 . 2.3627(13) y
N1 O1 . 1.226(3) no
N1 O3 . 1.249(3) no
N1 O2 . 1.261(3) no
N11 C12 . 1.321(2) no
N11 C13 5_665 1.451(2) no
N11 H11 . 0.88 no
C12 O12 . 1.238(2) no
C12 C13 . 1.500(2) no
C13 H13A . 0.99 no
C13 H13B . 0.99 no

loop_
_geom_hbond_atom_site_label_D
_geom_hbond_atom_site_label_H
_geom_hbond_atom_site_label_A
_geom_hbond_site_symmetry_A
_geom_hbond_distance_DH
_geom_hbond_distance_HA
_geom_hbond_distance_DA
_geom_hbond_angle_DHA
_geom_hbond_publ_flag
N11 H11 O2 6_557 0.88 2.13 3.0004(18) 173 no

loop_
_geom_torsion_atom_site_label_1
_geom_torsion_atom_site_label_2
_geom_torsion_atom_site_label_3
_geom_torsion_atom_site_label_4
_geom_torsion_site_symmetry_1
_geom_torsion_site_symmetry_4
_geom_torsion
_geom_torsion_publ_flag
O12 Ag1 O1 N1 7_565 . 86.34(3) no
O12 Ag1 O1 N1 . . -86.34(3) no
C13 N11 C12 O12 5_665 . -178.05(17) no
C13 N11 C12 C13 5_665 . 3.2(3) no
N11 C12 O12 Ag1 . . 27.3(2) no
C13 C12 O12 Ag1 . . -153.91(11) no
O12 Ag1 O12 C12 7_565 . 37.0(2) no
O1 Ag1 O12 C12 . . -162.03(14) no
O12 C12 C13 N11 . 5_665 178.31(16) no
N11 C12 C13 N11 . 5_665 -2.8(3) no
